data_4515959
loop_
_publ_author_name
'Yan, Xiao-Sheng'
'Luo, Huan'
'Zou, Kun-Shan'
'Cao, Jin-Lian'
'Li, Zhao'
'Jiang, Yun-Bao'

_publ_section_title
;
 Short Azapeptides of Folded Structures in Aqueous Solutions.
;
_journal_issue 5
_journal_name_full 'ACS omega'
_journal_page_first 4786
_journal_page_last 4790
_journal_paper_doi 10.1021/acsomega.8b00041
_journal_volume 3
_journal_year 2018
_chemical_absolute_configuration rmad
_chemical_formula_moiety 'C15 H22 N4 O2 S, H2 O'
_chemical_formula_sum 'C15 H24 N4 O3 S'
_chemical_formula_weight 340.44
_space_group_IT_number 4
_space_group_name_Hall 'P 2yb'
_space_group_name_H-M_alt 'P 1 21 1'
_symmetry_cell_setting monoclinic
_symmetry_space_group_name_H-M 'P 1 21 1'
_atom_sites_solution_hydrogens geom
_atom_sites_solution_primary direct
_atom_sites_solution_secondary difmap
_audit_creation_method SHELXL-97
_cell_angle_alpha 90.00
_cell_angle_beta 107.618(3)
_cell_angle_gamma 90.00
_cell_formula_units_Z 2
_cell_length_a 10.0167(3)
_cell_length_b 7.5935(2)
_cell_length_c 12.5060(3)
_cell_measurement_reflns_used 4169
_cell_measurement_temperature 100.01(10)
_cell_measurement_theta_max 65.6920
_cell_measurement_theta_min 4.9700
_cell_volume 906.61(4)
_computing_structure_refinement 'SHELXL-97 (Sheldrick, 1997)'
_computing_structure_solution 'SHELXS-97 (Sheldrick, 1990)'
_diffrn_ambient_temperature 100.01(10)
_diffrn_measured_fraction_theta_full 0.985
_diffrn_measured_fraction_theta_max 0.985
_diffrn_measurement_device_type 'multiwire proportional'
_diffrn_measurement_method 'phi and omega scans'
_diffrn_radiation_monochromator graphite
_diffrn_radiation_source 'fine-focus sealed tube'
_diffrn_radiation_type CuK\a
_diffrn_radiation_wavelength 1.54178
_diffrn_reflns_av_R_equivalents 0.0653
_diffrn_reflns_av_sigmaI/netI 0.0646
_diffrn_reflns_limit_h_max 11
_diffrn_reflns_limit_h_min -11
_diffrn_reflns_limit_k_max 8
_diffrn_reflns_limit_k_min -8
_diffrn_reflns_limit_l_max 14
_diffrn_reflns_limit_l_min -14
_diffrn_reflns_number 7635
_diffrn_reflns_theta_full 65.67
_diffrn_reflns_theta_max 65.67
_diffrn_reflns_theta_min 3.71
_exptl_absorpt_coefficient_mu 1.751
_exptl_absorpt_correction_T_max 1.00000
_exptl_absorpt_correction_T_min 0.70464
_exptl_absorpt_correction_type multi-scan
_exptl_absorpt_process_details
;
CrysAlisPro, Agilent Technologies,
Version 1.171.37.35 (release 13-08-2014 CrysAlis171 .NET)
(compiled Aug 13 2014,18:06:01)
Empirical absorption correction using spherical harmonics,
 implemented in SCALE3 ABSPACK scaling algorithm.
;
_exptl_crystal_colour colourless
_exptl_crystal_density_diffrn 1.247
_exptl_crystal_density_method 'not measured'
_exptl_crystal_description block
_exptl_crystal_F_000 364
_exptl_crystal_size_max 0.24
_exptl_crystal_size_mid 0.18
_exptl_crystal_size_min 0.16
_refine_diff_density_max 0.533
_refine_diff_density_min -0.697
_refine_diff_density_rms 0.100
_refine_ls_abs_structure_details 'Flack H D (1983), Acta Cryst. A39, 876-881'
_refine_ls_abs_structure_Flack 0.02(5)
_refine_ls_extinction_method none
_refine_ls_goodness_of_fit_ref 1.251
_refine_ls_hydrogen_treatment mixed
_refine_ls_matrix_type full
_refine_ls_number_parameters 211
_refine_ls_number_reflns 2950
_refine_ls_number_restraints 19
_refine_ls_restrained_S_all 1.249
_refine_ls_R_factor_all 0.0695
_refine_ls_R_factor_gt 0.0601
_refine_ls_shift/su_max 0.000
_refine_ls_shift/su_mean 0.000
_refine_ls_structure_factor_coef Fsqd
_refine_ls_weighting_details 'calc w=1/[\s^2^(Fo^2^)+(0.0451P)^2^+4.2063P] where P=(Fo^2^+2Fc^2^)/3'
_refine_ls_weighting_scheme calc
_refine_ls_wR_factor_gt 0.1955
_refine_ls_wR_factor_ref 0.1999
_reflns_number_gt 2696
_reflns_number_total 2950
_reflns_threshold_expression >2sigma(I)
_cod_data_source_file ao8b00041_si_003.cif
_cod_data_source_block p
_cod_database_code 4515959

loop_
_symmetry_equiv_pos_as_xyz
'x, y, z'
'-x, y+1/2, -z'

loop_
_atom_site_label
_atom_site_type_symbol
_atom_site_fract_x
_atom_site_fract_y
_atom_site_fract_z
_atom_site_U_iso_or_equiv
_atom_site_adp_type
_atom_site_occupancy
_atom_site_symmetry_multiplicity
_atom_site_calc_flag
_atom_site_refinement_flags
C1 C 0.8763(6) 0.4321(8) 0.2390(5) 0.0162(13) Uani 1 1 d .
C2 C 0.8600(6) 0.2557(9) 0.2049(5) 0.0188(13) Uani 1 1 d .
H2 H 0.7970 0.2248 0.1361 0.023 Uiso 1 1 calc R
C3 C 0.9390(7) 0.1280(10) 0.2749(6) 0.0273(16) Uani 1 1 d .
H3 H 0.9293 0.0107 0.2526 0.033 Uiso 1 1 calc R
C4 C 1.0324(7) 0.1727(10) 0.3780(6) 0.0283(17) Uani 1 1 d .
H4 H 1.0841 0.0858 0.4250 0.034 Uiso 1 1 calc R
C5 C 1.0480(8) 0.3474(11) 0.4104(6) 0.0297(18) Uani 1 1 d .
H5 H 1.1105 0.3775 0.4796 0.036 Uiso 1 1 calc R
C6 C 0.9717(7) 0.4781(9) 0.3411(5) 0.0219(15) Uani 1 1 d .
H6 H 0.9843 0.5956 0.3628 0.026 Uiso 1 1 calc R
C7 C 0.7283(6) 0.7013(8) 0.1872(5) 0.0151(7) Uani 1 1 d U
C8 C 0.5761(6) 0.6838(8) -0.0722(5) 0.0146(13) Uani 1 1 d .
C9 C 0.5883(6) 0.6530(8) -0.1896(5) 0.0116(12) Uani 1 1 d .
H9 H 0.6726 0.7113 -0.1965 0.014 Uiso 1 1 calc R
C10 C 0.7095(7) 0.3715(9) -0.1452(5) 0.0182(14) Uani 1 1 d .
C11 C 0.7051(8) 0.1752(9) -0.1613(6) 0.0266(16) Uani 1 1 d .
H11A H 0.6192 0.1431 -0.2170 0.040 Uiso 1 1 calc R
H11B H 0.7101 0.1183 -0.0917 0.040 Uiso 1 1 calc R
H11C H 0.7830 0.1389 -0.1856 0.040 Uiso 1 1 calc R
C12 C 0.4599(6) 0.7253(9) -0.2772(4) 0.0138(12) Uani 1 1 d .
H12A H 0.4538 0.8505 -0.2641 0.017 Uiso 1 1 calc R
H12B H 0.3774 0.6701 -0.2667 0.017 Uiso 1 1 calc R
C13 C 0.4569(6) 0.6983(9) -0.3991(5) 0.0199(14) Uani 1 1 d .
H13 H 0.4569 0.5711 -0.4126 0.024 Uiso 1 1 calc R
C14 C 0.5847(8) 0.7750(12) -0.4225(6) 0.036(2) Uani 1 1 d .
H14A H 0.6678 0.7248 -0.3716 0.054 Uiso 1 1 calc R
H14B H 0.5858 0.9004 -0.4124 0.054 Uiso 1 1 calc R
H14C H 0.5817 0.7485 -0.4982 0.054 Uiso 1 1 calc R
C15 C 0.3211(7) 0.7732(10) -0.4776(5) 0.0306(18) Uani 1 1 d .
H15A H 0.2427 0.7215 -0.4603 0.046 Uiso 1 1 calc R
H15B H 0.3156 0.7467 -0.5539 0.046 Uiso 1 1 calc R
H15C H 0.3197 0.8986 -0.4681 0.046 Uiso 1 1 calc R
N1 N 0.7993(5) 0.5623(7) 0.1632(4) 0.0152(7) Uani 1 1 d U
H1 H 0.7977 0.5515 0.0943 0.018 Uiso 1 1 calc R
N2 N 0.6784(5) 0.8176(7) 0.1035(4) 0.0149(7) Uani 1 1 d U
H2A H 0.6448 0.9158 0.1180 0.018 Uiso 1 1 calc R
N3 N 0.6794(5) 0.7848(6) -0.0057(4) 0.0128(11) Uani 1 1 d .
H3A H 0.7440 0.8276 -0.0303 0.015 Uiso 1 1 calc R
N4 N 0.5989(5) 0.4614(6) -0.2047(4) 0.0129(11) Uani 1 1 d .
H4A H 0.5319 0.4072 -0.2530 0.016 Uiso 1 1 calc R
O1 O 0.4785(5) 0.6253(6) -0.0434(4) 0.0195(10) Uani 1 1 d .
O2 O 0.8108(5) 0.4458(6) -0.0770(4) 0.0237(11) Uani 1 1 d .
O3 O 0.9336(5) 0.8209(7) -0.0457(5) 0.0308(12) Uani 1 1 d G
H3B H 0.9446 0.7200 -0.0713 0.046 Uiso 1 1 d G
H3C H 1.0162 0.8550 -0.0109 0.046 Uiso 1 1 d G
S1 S 0.70122(15) 0.7347(2) 0.31179(11) 0.0176(3) Uani 1 1 d U

loop_
_atom_site_aniso_label
_atom_site_aniso_U_11
_atom_site_aniso_U_22
_atom_site_aniso_U_33
_atom_site_aniso_U_23
_atom_site_aniso_U_13
_atom_site_aniso_U_12
C1 0.013(3) 0.020(3) 0.015(3) 0.007(3) 0.004(2) 0.005(3)
C2 0.014(3) 0.021(3) 0.020(3) 0.001(3) 0.004(2) -0.001(3)
C3 0.022(4) 0.022(4) 0.041(4) 0.007(3) 0.016(3) 0.004(3)
C4 0.021(3) 0.034(4) 0.030(4) 0.020(3) 0.006(3) 0.014(3)
C5 0.020(4) 0.043(5) 0.025(4) 0.004(4) 0.005(3) 0.008(3)
C6 0.020(4) 0.025(4) 0.016(3) -0.003(3) 0.000(3) 0.007(3)
C7 0.0184(13) 0.0159(13) 0.0090(12) -0.0025(11) 0.0012(11) 0.0017(12)
C8 0.013(3) 0.018(3) 0.012(3) 0.005(2) 0.003(2) 0.005(3)
C9 0.015(3) 0.013(3) 0.007(3) 0.000(2) 0.003(2) -0.004(2)
C10 0.020(3) 0.023(3) 0.014(3) 0.001(3) 0.007(3) 0.002(3)
C11 0.034(4) 0.017(4) 0.027(4) -0.001(3) 0.007(3) 0.004(3)
C12 0.014(3) 0.014(3) 0.012(3) 0.002(3) 0.001(2) 0.003(3)
C13 0.025(3) 0.021(4) 0.012(3) 0.001(3) 0.003(3) 0.004(3)
C14 0.041(4) 0.053(6) 0.018(3) 0.015(4) 0.015(3) 0.013(4)
C15 0.034(4) 0.036(5) 0.014(3) 0.002(3) -0.003(3) 0.007(3)
N1 0.0187(15) 0.0157(15) 0.0092(14) -0.0024(13) 0.0013(12) 0.0025(13)
N2 0.0187(14) 0.0155(15) 0.0083(14) -0.0029(13) 0.0010(12) 0.0021(13)
N3 0.016(2) 0.016(3) 0.005(2) -0.001(2) 0.002(2) -0.003(2)
N4 0.016(3) 0.008(2) 0.012(2) 0.002(2) 0.001(2) 0.001(2)
O1 0.021(2) 0.024(2) 0.016(2) -0.003(2) 0.0090(19) -0.006(2)
O2 0.018(2) 0.025(2) 0.024(2) -0.004(2) -0.0009(19) 0.003(2)
O3 0.017(2) 0.038(3) 0.038(3) -0.021(3) 0.010(2) -0.008(2)
S1 0.0200(7) 0.0215(7) 0.0100(6) -0.0016(7) 0.0025(5) 0.0024(7)

loop_
_atom_type_symbol
_atom_type_description
_atom_type_scat_dispersion_real
_atom_type_scat_dispersion_imag
_atom_type_scat_source
C C 0.0181 0.0091 'International Tables Vol C Tables 4.2.6.8 and 6.1.1.4'
H H 0.0000 0.0000 'International Tables Vol C Tables 4.2.6.8 and 6.1.1.4'
N N 0.0311 0.0180 'International Tables Vol C Tables 4.2.6.8 and 6.1.1.4'
O O 0.0492 0.0322 'International Tables Vol C Tables 4.2.6.8 and 6.1.1.4'
S S 0.3331 0.5567 'International Tables Vol C Tables 4.2.6.8 and 6.1.1.4'

loop_
_geom_angle_atom_site_label_1
_geom_angle_atom_site_label_2
_geom_angle_atom_site_label_3
_geom_angle
C6 C1 C2 120.3(6)
C6 C1 N1 121.4(6)
C2 C1 N1 118.1(6)
C3 C2 C1 119.1(6)
C2 C3 C4 120.8(7)
C5 C4 C3 119.5(7)
C4 C5 C6 120.8(7)
C5 C6 C1 119.4(7)
N2 C7 N1 115.7(5)
N2 C7 S1 119.8(4)
N1 C7 S1 124.5(4)
O1 C8 N3 123.7(5)
O1 C8 C9 122.1(5)
N3 C8 C9 114.2(5)
N4 C9 C12 110.1(5)
N4 C9 C8 107.7(5)
C12 C9 C8 110.0(5)
O2 C10 N4 121.4(6)
O2 C10 C11 121.8(7)
N4 C10 C11 116.8(6)
C9 C12 C13 115.3(5)
C14 C13 C15 111.9(6)
C14 C13 C12 112.2(5)
C15 C13 C12 109.6(5)
C7 N1 C1 127.4(5)
C7 N2 N3 122.4(5)
C8 N3 N2 118.3(5)
C10 N4 C9 121.2(5)

loop_
_geom_bond_atom_site_label_1
_geom_bond_atom_site_label_2
_geom_bond_distance
C1 C6 1.389(9)
C1 C2 1.401(10)
C1 N1 1.424(8)
C2 C3 1.383(10)
C3 C4 1.387(11)
C4 C5 1.382(11)
C5 C6 1.385(10)
C7 N2 1.345(8)
C7 N1 1.357(8)
C7 S1 1.679(6)
C8 O1 1.223(7)
C8 N3 1.353(8)
C8 C9 1.527(8)
C9 N4 1.475(8)
C9 C12 1.517(8)
C10 O2 1.246(8)
C10 N4 1.323(8)
C10 C11 1.503(10)
C12 C13 1.531(8)
C13 C14 1.513(10)
C13 C15 1.526(9)
N2 N3 1.391(6)
